data_1534325
loop_
_publ_author_name
'Bronger, W.'

_publ_section_title
;
 Darstellung, Kristallstruktur und magnetische Eigenschaften von
 Alkalithioferraten(III)
;
_journal_name_full 'Zeitschrift fuer Anorganische und Allgemeine Chemie'
_journal_page_first 225
_journal_page_last 233
_journal_volume 359
_journal_year 1968
_chemical_formula_sum 'Cs Fe S2'
_chemical_name_systematic 'Cs (Fe S2)'
_space_group_IT_number 71
_symmetry_space_group_name_Hall '-I 2 2'
_symmetry_space_group_name_H-M 'I m m m'
_cell_angle_alpha 90
_cell_angle_beta 90
_cell_angle_gamma 90
_cell_formula_units_Z 4
_cell_length_a 7.13
_cell_length_b 11.92
_cell_length_c 5.42
_cell_volume 460.644
_citation_journal_id_ASTM ZAACAB
_cod_data_source_file Bronger_ZAACAB_1968_905.cif
_cod_data_source_block Cs1Fe1S2
_cod_original_cell_volume 460.6436
_cod_original_formula_sum 'Cs1 Fe1 S2'
_cod_database_code 1534325

loop_
_symmetry_equiv_pos_as_xyz
x,y,z
-x,-y,z
x,-y,-z
-x,y,-z
-x,-y,-z
x,y,-z
-x,y,z
x,-y,z
x+1/2,y+1/2,z+1/2
-x+1/2,-y+1/2,z+1/2
x+1/2,-y+1/2,-z+1/2
-x+1/2,y+1/2,-z+1/2
-x+1/2,-y+1/2,-z+1/2
x+1/2,y+1/2,-z+1/2
-x+1/2,y+1/2,z+1/2
x+1/2,-y+1/2,z+1/2

loop_
_atom_site_label
_atom_site_type_symbol
_atom_site_fract_x
_atom_site_fract_y
_atom_site_fract_z
_atom_site_occupancy
_atom_site_U_iso_or_equiv
S2 S-2 0.244 0 0 1 0.0
Cs1 Cs+1 0 0.329 0 1 0.0
Fe1 Fe+3 0 0 0.242 1 0.0
S1 S-2 0 0.151 0.5 1 0.0
